data_4323854
loop_
_publ_author_name
'Joachim Scholz'
'Helmar G\"orls'

_publ_contact_author
;
        Joachim Scholz
        Institut f\"r Anorganische Chemie
        Martin Luther Universit\"at Halle
        Geusaer Str. 
        D-06217 Merseburg
        Germany
;
_publ_contact_author_fax '03461 46-2033 '
_publ_contact_author_phone '03461 46-2028 '
_publ_section_title
;
 Reaction of Ketones with 1,4-Diaza-1,3-diene Zirconium and Hafnium
 Complexes: First Example of a 1,3-Dipolar Cycloaddition Reaction of
 1,4-Diaza-1,3-diene Complexes of Early Transition Metals
;
_journal_name_full 'Inorganic Chemistry'
_journal_page_first 4378
_journal_page_last 4382
_journal_paper_doi 10.1021/ic950513k
_journal_volume 35
_journal_year 1996
_chemical_formula_sum 'C36 H56 N4 O2 Zr'
_chemical_formula_weight 668.07
_chemical_name_systematic
; 
 ? 
;
_space_group_IT_number 2
_symmetry_cell_setting triclinic
_symmetry_space_group_name_Hall '-P 1'
_symmetry_space_group_name_H-M 'P -1'
_atom_sites_solution_hydrogens difmap
_atom_sites_solution_primary direct
_atom_sites_solution_secondary difmap
_audit_creation_method SHELXL
_cell_angle_alpha 93.80(3)
_cell_angle_beta 99.84(3)
_cell_angle_gamma 106.12(3)
_cell_formula_units_Z 2
_cell_length_a 10.395(2)
_cell_length_b 10.865(2)
_cell_length_c 16.842(3)
_cell_measurement_reflns_used 25
_cell_measurement_temperature 183(2)
_cell_measurement_theta_max 23.5
_cell_measurement_theta_min 19.2
_cell_volume 1787.4(7)
_computing_cell_refinement SET4
_computing_data_collection CAD4-EXPRESS
_computing_data_reduction MOLEN
_computing_molecular_graphics SHELXTL/PC
_computing_publication_material SHELXL-93
_computing_structure_refinement 'SHELXL-93 (Sheldrick, 1993)'
_computing_structure_solution 'SHELXS-86 (Sheldrick, 1990)'
_diffrn_ambient_temperature 183(2)
_diffrn_measurement_device CAD4
_diffrn_measurement_method omega-2theta
_diffrn_radiation_monochromator graphite
_diffrn_radiation_source 'fine-focus sealed tube'
_diffrn_radiation_type MoK\a
_diffrn_radiation_wavelength 0.71073
_diffrn_reflns_av_R_equivalents 0.0313
_diffrn_reflns_av_sigmaI/netI 0.0218
_diffrn_reflns_limit_h_max 0
_diffrn_reflns_limit_h_min -13
_diffrn_reflns_limit_k_max 13
_diffrn_reflns_limit_k_min -13
_diffrn_reflns_limit_l_max 21
_diffrn_reflns_limit_l_min -21
_diffrn_reflns_number 8771
_diffrn_reflns_theta_max 27.45
_diffrn_reflns_theta_min 2.41
_diffrn_standards_decay_% -1.2
_diffrn_standards_interval_time 600
_diffrn_standards_number 3
_exptl_absorpt_coefficient_mu 0.343
_exptl_crystal_colour colorless
_exptl_crystal_density_diffrn 1.241
_exptl_crystal_description quader
_exptl_crystal_F_000 712
_exptl_crystal_size_max 0.40
_exptl_crystal_size_mid 0.39
_exptl_crystal_size_min 0.36
_refine_diff_density_max 0.937
_refine_diff_density_min -1.186
_refine_diff_density_rms 0.081
_refine_ls_extinction_method none
_refine_ls_goodness_of_fit_all 1.075
_refine_ls_goodness_of_fit_obs 1.057
_refine_ls_hydrogen_treatment isotropical
_refine_ls_matrix_type full
_refine_ls_number_parameters 612
_refine_ls_number_reflns 7584
_refine_ls_number_restraints 0
_refine_ls_restrained_S_all 1.076
_refine_ls_restrained_S_obs 1.057
_refine_ls_R_factor_all 0.0408
_refine_ls_R_factor_obs 0.0359
_refine_ls_shift/esd_max -0.003
_refine_ls_shift/esd_mean 0.000
_refine_ls_structure_factor_coef Fsqd
_refine_ls_weighting_details 'w=1/[\s^2^(Fo^2^)+(0.0706P)^2^+1.1858P] where P=(Fo^2^+2Fc^2^)/3'
_refine_ls_weighting_scheme calc
_refine_ls_wR_factor_all 0.1082
_refine_ls_wR_factor_obs 0.1015
_reflns_number_observed 6963
_reflns_number_total 7585
_reflns_observed_criterion >2sigma(I)
_cod_data_source_file ic950513k_2.cif
_cod_data_source_block FO225
_cod_depositor_comments
;
The following automatic conversions were performed:

'_refine_ls_weighting_scheme' value 'calc
w=1/[\s^2^(Fo^2^)+(0.0706P)^2^+1.1858P] where P=(Fo^2^+2Fc^2^)/3' was
changed to 'calc'. New tag '_refine_ls_weighting_details' was
created. The value of the new tag was set to
'w=1/[\s^2^(Fo^2^)+(0.0706P)^2^+1.1858P] where P=(Fo^2^+2Fc^2^)/3'.

Automatic conversion script
Id: cif_fix_values 3143 2015-03-26 13:38:13Z robertas 
;
_cod_original_cell_volume 1787.4(6)
_cod_database_code 4323854

loop_
_symmetry_equiv_pos_as_xyz
'x, y, z'
'-x, -y, -z'

loop_
_atom_site_aniso_label
_atom_site_aniso_U_11
_atom_site_aniso_U_22
_atom_site_aniso_U_33
_atom_site_aniso_U_23
_atom_site_aniso_U_13
_atom_site_aniso_U_12
Zr 0.01559(11) 0.01877(11) 0.01686(11) 0.00211(7) 0.00291(7) 0.00723(7)
O1 0.0163(6) 0.0277(7) 0.0207(7) 0.0042(6) 0.0028(5) 0.0066(5)
O2 0.0185(7) 0.0294(7) 0.0198(7) 0.0023(6) 0.0030(5) 0.0126(6)
N1 0.0214(8) 0.0228(8) 0.0216(8) 0.0023(7) 0.0054(6) 0.0095(7)
N2 0.0191(8) 0.0184(8) 0.0217(8) 0.0022(6) 0.0042(6) 0.0031(6)
N3 0.0198(8) 0.0232(8) 0.0219(8) 0.0007(7) 0.0047(6) 0.0086(7)
N4 0.0242(8) 0.0220(8) 0.0223(8) 0.0021(7) 0.0034(7) 0.0115(7)
C1 0.0190(9) 0.0295(11) 0.0238(10) 0.0062(8) 0.0061(7) 0.0118(8)
C2 0.0172(9) 0.0257(10) 0.0202(9) 0.0027(8) 0.0023(7) 0.0048(8)
C3 0.0182(9) 0.0307(10) 0.0210(9) 0.0001(8) 0.0053(7) 0.0103(8)
C4 0.0240(10) 0.0289(10) 0.0218(9) 0.0044(8) 0.0049(8) 0.0162(9)
C5 0.0176(9) 0.0228(9) 0.0182(9) 0.0002(7) 0.0006(7) 0.0030(7)
C6 0.0211(9) 0.0258(10) 0.0194(9) 0.0025(8) 0.0020(7) 0.0115(8)
C7 0.0243(10) 0.0263(10) 0.0268(10) -0.0042(8) 0.0048(8) 0.0110(8)
C8 0.0347(13) 0.0265(11) 0.0398(13) -0.0045(10) 0.0139(10) 0.0043(10)
C9 0.0414(15) 0.0421(15) 0.047(2) -0.0096(12) 0.0012(12) 0.0274(12)
C10 0.0357(12) 0.0399(13) 0.0260(11) -0.0021(10) 0.0113(9) 0.0131(11)
C11 0.0247(10) 0.0255(10) 0.0280(10) 0.0060(8) 0.0071(8) 0.0017(8)
C12 0.0402(14) 0.0296(12) 0.0438(14) 0.0014(11) 0.0064(12) -0.0067(11)
C13 0.0383(13) 0.0405(14) 0.0441(14) 0.0237(12) 0.0173(11) 0.0140(11)
C14 0.0272(11) 0.0431(14) 0.0318(12) 0.0121(11) 0.0114(9) 0.0086(10)
C15 0.0287(11) 0.0304(11) 0.0216(10) -0.0014(9) 0.0002(8) 0.0089(9)
C16 0.0218(10) 0.0296(11) 0.0203(9) 0.0045(8) 0.0026(7) 0.0078(8)
C17 0.0263(12) 0.0421(14) 0.058(2) 0.0235(13) -0.0031(11) 0.0036(11)
C18 0.038(2) 0.046(2) 0.091(3) 0.040(2) 0.003(2) 0.0032(13)
C19 0.0414(15) 0.049(2) 0.064(2) 0.0306(15) 0.0054(13) 0.0202(13)
C20 0.0269(11) 0.0497(15) 0.0336(12) 0.0141(11) 0.0071(9) 0.0177(11)
C21 0.0234(10) 0.0357(12) 0.0286(11) 0.0076(9) 0.0056(8) 0.0097(9)
C22 0.0215(9) 0.0238(10) 0.0249(10) 0.0028(8) 0.0064(8) 0.0069(8)
C23 0.0225(11) 0.0361(13) 0.0407(13) 0.0087(11) 0.0081(9) 0.0039(9)
C24 0.0343(12) 0.0267(11) 0.0329(12) 0.0040(9) 0.0099(9) 0.0129(9)
C25 0.0326(12) 0.0307(11) 0.0237(10) 0.0034(9) 0.0106(9) 0.0078(9)
C26 0.0386(12) 0.0278(11) 0.0282(11) 0.0009(9) 0.0070(9) 0.0194(10)
C27 0.089(3) 0.0331(14) 0.048(2) 0.0085(13) 0.016(2) 0.038(2)
C28 0.0374(14) 0.0374(14) 0.0412(14) -0.0126(12) 0.0036(11) 0.0108(11)
C29 0.0363(13) 0.049(2) 0.0290(11) -0.0040(11) 0.0079(10) 0.0248(12)
C30 0.0296(11) 0.0317(11) 0.0254(10) 0.0083(9) 0.0030(9) 0.0112(9)
C31 0.0214(9) 0.0298(10) 0.0177(9) 0.0049(8) 0.0028(7) 0.0097(8)
C32 0.0260(11) 0.0415(13) 0.0273(11) 0.0014(10) 0.0024(8) 0.0161(10)
C33 0.0210(10) 0.055(2) 0.0312(12) 0.0065(11) 0.0027(9) 0.0139(10)
C34 0.0246(11) 0.0420(13) 0.0307(11) 0.0009(10) -0.0009(9) 0.0022(10)
C35 0.0320(12) 0.0312(12) 0.0346(12) -0.0032(10) 0.0030(10) 0.0082(10)
C36 0.0223(10) 0.0327(11) 0.0280(10) 0.0032(9) 0.0025(8) 0.0107(9)

loop_
_atom_site_label
_atom_site_type_symbol
_atom_site_fract_x
_atom_site_fract_y
_atom_site_fract_z
_atom_site_U_iso_or_equiv
_atom_site_thermal_displace_type
_atom_site_occupancy
_atom_site_calc_flag
_atom_site_refinement_flags
_atom_site_disorder_group
Zr Zr 0.02219(2) 0.09122(2) 0.255597(10) 0.01666(8) Uani 1 d . .
O1 O -0.04256(14) 0.14922(14) 0.14696(8) 0.0216(3) Uani 1 d . .
O2 O 0.12077(14) 0.14060(14) 0.37350(8) 0.0215(3) Uani 1 d . .
N1 N -0.1168(2) 0.2326(2) 0.29665(10) 0.0212(3) Uani 1 d . .
N2 N -0.1828(2) -0.0190(2) 0.23270(10) 0.0202(3) Uani 1 d . .
N3 N 0.2562(2) 0.2180(2) 0.23606(10) 0.0212(3) Uani 1 d . .
N4 N 0.1470(2) -0.0308(2) 0.26063(10) 0.0220(3) Uani 1 d . .
C1 C -0.2310(2) 0.1880(2) 0.24862(12) 0.0228(4) Uani 1 d . .
C2 C -0.2529(2) 0.0663(2) 0.19165(12) 0.0215(4) Uani 1 d . .
C3 C 0.3360(2) 0.1674(2) 0.27837(12) 0.0226(4) Uani 1 d . .
C4 C 0.2728(2) 0.0482(2) 0.31634(13) 0.0231(4) Uani 1 d . .
C5 C -0.1847(2) 0.1075(2) 0.11721(12) 0.0206(4) Uani 1 d . .
C6 C 0.2317(2) 0.0907(2) 0.39666(12) 0.0214(4) Uani 1 d . .
C7 C -0.0889(2) 0.3457(2) 0.35886(13) 0.0254(4) Uani 1 d . .
C8 C 0.0505(3) 0.4362(2) 0.3544(2) 0.0342(5) Uani 1 d . .
C9 C -0.1963(3) 0.4178(3) 0.3479(2) 0.0419(6) Uani 1 d . .
C10 C -0.0828(3) 0.2915(3) 0.44012(14) 0.0331(5) Uani 1 d . .
C11 C -0.2701(2) -0.1206(2) 0.27079(13) 0.0268(4) Uani 1 d . .
C12 C -0.3710(3) -0.2239(3) 0.2059(2) 0.0417(6) Uani 1 d . .
C13 C -0.1755(3) -0.1815(3) 0.3234(2) 0.0385(6) Uani 1 d . .
C14 C -0.3491(3) -0.0653(3) 0.3261(2) 0.0333(5) Uani 1 d . .
C15 C -0.2201(2) -0.0096(2) 0.05294(13) 0.0277(4) Uani 1 d . .
C16 C -0.2347(2) 0.2142(2) 0.08018(12) 0.0240(4) Uani 1 d . .
C17 C -0.1448(3) 0.3291(3) 0.0699(2) 0.0439(7) Uani 1 d . .
C18 C -0.1911(3) 0.4237(3) 0.0333(2) 0.0601(10) Uani 1 d . .
C19 C -0.3301(3) 0.4031(3) 0.0061(2) 0.0496(7) Uani 1 d . .
C20 C -0.4208(3) 0.2894(3) 0.0150(2) 0.0348(5) Uani 1 d . .
C21 C -0.3744(2) 0.1949(2) 0.05109(14) 0.0288(5) Uani 1 d . .
C22 C 0.3079(2) 0.3244(2) 0.18751(13) 0.0232(4) Uani 1 d . .
C23 C 0.4631(2) 0.3833(3) 0.2065(2) 0.0337(5) Uani 1 d . .
C24 C 0.2402(3) 0.4289(2) 0.2026(2) 0.0301(5) Uani 1 d . .
C25 C 0.2595(2) 0.2630(2) 0.09910(13) 0.0287(5) Uani 1 d . .
C26 C 0.1636(3) -0.1357(2) 0.20727(14) 0.0296(5) Uani 1 d . .
C27 C 0.1815(4) -0.2464(3) 0.2557(2) 0.0523(8) Uani 1 d . .
C28 C 0.0345(3) -0.1835(3) 0.1414(2) 0.0401(6) Uani 1 d . .
C29 C 0.2852(3) -0.0910(3) 0.1647(2) 0.0360(5) Uani 1 d . .
C30 C 0.1870(2) -0.0259(2) 0.44198(14) 0.0285(5) Uani 1 d . .
C31 C 0.3497(2) 0.1927(2) 0.45357(12) 0.0226(4) Uani 1 d . .
C32 C 0.4805(2) 0.1771(3) 0.47149(14) 0.0308(5) Uani 1 d . .
C33 C 0.5831(2) 0.2645(3) 0.52795(15) 0.0356(5) Uani 1 d . .
C34 C 0.5581(2) 0.3679(3) 0.56816(15) 0.0349(5) Uani 1 d . .
C35 C 0.4288(3) 0.3841(2) 0.5510(2) 0.0336(5) Uani 1 d . .
C36 C 0.3262(2) 0.2975(2) 0.49373(14) 0.0275(4) Uani 1 d . .
H1 H -0.2965(28) 0.2302(26) 0.2453(16) 0.026(6) Uiso 1 d . .
H2 H -0.3510(27) 0.0301(24) 0.1729(15) 0.022(6) Uiso 1 d . .
H3 H 0.4339(28) 0.2033(26) 0.2872(16) 0.027(6) Uiso 1 d . .
H4 H 0.3357(28) -0.0022(26) 0.3271(16) 0.028(7) Uiso 1 d . .
H8A H 0.1173(38) 0.3914(36) 0.3602(22) 0.057(10) Uiso 1 d . .
H8B H 0.0738(34) 0.5079(33) 0.3989(21) 0.047(9) Uiso 1 d . .
H8C H 0.0461(34) 0.4772(32) 0.3020(21) 0.048(9) Uiso 1 d . .
H9A H -0.2909(37) 0.3621(33) 0.3526(21) 0.051(9) Uiso 1 d . .
H9B H -0.1687(35) 0.4886(35) 0.3905(21) 0.052(9) Uiso 1 d . .
H9C H -0.2076(34) 0.4405(32) 0.2943(21) 0.045(9) Uiso 1 d . .
H10A H -0.1743(33) 0.2313(31) 0.4438(19) 0.043(8) Uiso 1 d . .
H10B H -0.0572(32) 0.3651(31) 0.4854(20) 0.043(8) Uiso 1 d . .
H10C H -0.0171(34) 0.2405(31) 0.4453(19) 0.044(8) Uiso 1 d . .
H12A H -0.4242(39) -0.1887(36) 0.1662(23) 0.060(11) Uiso 1 d . .
H12B H -0.3163(35) -0.2627(33) 0.1702(21) 0.050(9) Uiso 1 d . .
H12C H -0.4207(34) -0.2904(33) 0.2290(20) 0.046(9) Uiso 1 d . .
H13A H -0.1221(36) -0.2242(34) 0.2886(21) 0.054(10) Uiso 1 d . .
H13B H -0.2274(34) -0.2474(32) 0.3469(20) 0.046(9) Uiso 1 d . .
H13C H -0.1137(35) -0.1182(33) 0.3684(21) 0.048(9) Uiso 1 d . .
H14A H -0.4088(29) -0.0183(27) 0.2987(17) 0.031(7) Uiso 1 d . .
H14B H -0.4038(32) -0.1333(31) 0.3499(19) 0.041(8) Uiso 1 d . .
H14C H -0.2864(31) -0.0010(29) 0.3680(19) 0.036(8) Uiso 1 d . .
H15A H -0.3177(35) -0.0349(31) 0.0227(20) 0.046(8) Uiso 1 d . .
H15B H -0.1640(31) 0.0108(29) 0.0136(18) 0.036(7) Uiso 1 d . .
H15C H -0.1973(29) -0.0795(29) 0.0753(17) 0.032(7) Uiso 1 d . .
H17 H -0.0436(37) 0.3469(33) 0.0936(21) 0.055(10) Uiso 1 d . .
H18 H -0.1278(44) 0.5022(43) 0.0287(25) 0.077(12) Uiso 1 d . .
H19 H -0.3576(34) 0.4696(33) -0.0208(20) 0.049(9) Uiso 1 d . .
H20 H -0.5172(38) 0.2782(35) -0.0040(21) 0.057(10) Uiso 1 d . .
H21 H -0.4377(32) 0.1140(30) 0.0573(18) 0.038(8) Uiso 1 d . .
H23A H 0.5094(33) 0.3187(32) 0.1914(19) 0.043(8) Uiso 1 d . .
H23B H 0.4860(31) 0.4588(30) 0.1766(18) 0.039(8) Uiso 1 d . .
H23C H 0.4948(31) 0.4172(29) 0.2667(19) 0.038(8) Uiso 1 d . .
H24A H 0.2636(31) 0.4947(30) 0.1674(18) 0.038(8) Uiso 1 d . .
H24B H 0.1394(33) 0.3951(30) 0.1909(18) 0.038(8) Uiso 1 d . .
H24C H 0.2716(28) 0.4732(27) 0.2571(17) 0.029(7) Uiso 1 d . .
H25A H 0.3073(31) 0.2022(30) 0.0891(18) 0.036(7) Uiso 1 d . .
H25B H 0.1606(31) 0.2241(28) 0.0892(17) 0.034(7) Uiso 1 d . .
H25C H 0.2862(31) 0.3316(30) 0.0614(18) 0.041(8) Uiso 1 d . .
H27A H 0.1014(36) -0.2777(33) 0.2820(21) 0.050(9) Uiso 1 d . .
H27B H 0.2651(43) -0.2199(39) 0.2990(25) 0.067(12) Uiso 1 d . .
H27C H 0.1795(38) -0.3189(38) 0.2215(23) 0.060(10) Uiso 1 d . .
H28A H 0.0398(34) -0.2515(34) 0.1063(21) 0.050(9) Uiso 1 d . .
H28B H -0.0427(43) -0.2179(39) 0.1656(24) 0.065(11) Uiso 1 d . .
H28C H 0.0235(32) -0.1132(32) 0.1056(19) 0.041(8) Uiso 1 d . .
H29A H 0.3720(36) -0.0595(32) 0.1985(21) 0.048(9) Uiso 1 d . .
H29B H 0.2904(32) -0.1603(31) 0.1287(19) 0.039(8) Uiso 1 d . .
H29C H 0.2793(30) -0.0179(29) 0.1346(18) 0.035(7) Uiso 1 d . .
H30A H 0.2616(32) -0.0563(29) 0.4650(18) 0.039(8) Uiso 1 d . .
H30B H 0.1442(30) -0.0021(28) 0.4861(18) 0.035(7) Uiso 1 d . .
H30C H 0.1201(28) -0.0989(26) 0.4066(16) 0.025(6) Uiso 1 d . .
H32 H 0.4973(31) 0.1047(31) 0.4452(19) 0.039(8) Uiso 1 d . .
H33 H 0.6762(37) 0.2579(34) 0.5368(21) 0.055(10) Uiso 1 d . .
H34 H 0.6247(32) 0.4253(29) 0.6096(19) 0.039(8) Uiso 1 d . .
H35 H 0.4111(31) 0.4583(31) 0.5776(18) 0.039(8) Uiso 1 d . .
H36 H 0.2330(33) 0.3089(30) 0.4802(19) 0.044(8) Uiso 1 d . .

loop_
_atom_type_symbol
_atom_type_description
_atom_type_scat_dispersion_real
_atom_type_scat_dispersion_imag
_atom_type_scat_source
C C 0.0033 0.0016 'International Tables Vol C Tables 4.2.6.8 and 6.1.1.4'
H H 0.0000 0.0000 'International Tables Vol C Tables 4.2.6.8 and 6.1.1.4'
N N 0.0061 0.0033 'International Tables Vol C Tables 4.2.6.8 and 6.1.1.4'
O O 0.0106 0.0060 'International Tables Vol C Tables 4.2.6.8 and 6.1.1.4'
Zr Zr -2.9673 0.5597 'International Tables Vol C Tables 4.2.6.8 and 6.1.1.4'

loop_
_geom_angle_atom_site_label_1
_geom_angle_atom_site_label_2
_geom_angle_atom_site_label_3
_geom_angle
_geom_angle_site_symmetry_1
_geom_angle_site_symmetry_3
_geom_angle_publ_flag
O2 Zr O1 148.31(6) . . ?
O2 Zr N2 117.64(7) . . ?
O1 Zr N2 80.62(7) . . ?
O2 Zr N4 80.72(7) . . ?
O1 Zr N4 119.25(7) . . ?
N2 Zr N4 109.69(7) . . ?
O2 Zr N1 82.86(6) . . ?
O1 Zr N1 78.79(6) . . ?
N2 Zr N1 71.72(7) . . ?
N4 Zr N1 161.95(6) . . ?
O2 Zr N3 80.08(6) . . ?
O1 Zr N3 83.68(6) . . ?
N2 Zr N3 162.28(6) . . ?
N4 Zr N3 71.25(7) . . ?
N1 Zr N3 113.17(6) . . ?
O2 Zr C4 56.44(6) . . ?
O1 Zr C4 129.32(6) . . ?
N2 Zr C4 135.51(7) . . ?
N4 Zr C4 30.91(7) . . ?
N1 Zr C4 137.40(6) . . ?
N3 Zr C4 52.79(6) . . ?
O2 Zr C2 127.50(6) . . ?
O1 Zr C2 56.44(6) . . ?
N2 Zr C2 30.63(6) . . ?
N4 Zr C2 135.74(7) . . ?
N1 Zr C2 52.86(6) . . ?
N3 Zr C2 138.48(6) . . ?
C4 Zr C2 165.56(7) . . ?
C5 O1 Zr 115.67(12) . . ?
C6 O2 Zr 115.67(12) . . ?
C1 N1 C7 121.7(2) . . ?
C1 N1 Zr 103.94(14) . . ?
C7 N1 Zr 134.31(13) . . ?
C2 N2 C11 114.8(2) . . ?
C2 N2 Zr 102.91(12) . . ?
C11 N2 Zr 136.70(14) . . ?
C3 N3 C22 121.6(2) . . ?
C3 N3 Zr 103.63(14) . . ?
C22 N3 Zr 134.71(13) . . ?
C26 N4 C4 115.3(2) . . ?
C26 N4 Zr 137.17(14) . . ?
C4 N4 Zr 102.35(12) . . ?
N1 C1 C2 117.7(2) . . ?
N1 C1 H1 121.6(17) . . ?
C2 C1 H1 120.5(17) . . ?
N2 C2 C1 109.7(2) . . ?
N2 C2 C5 107.6(2) . . ?
C1 C2 C5 107.6(2) . . ?
N2 C2 Zr 46.46(9) . . ?
C1 C2 Zr 85.24(12) . . ?
C5 C2 Zr 78.77(11) . . ?
N2 C2 H2 115.8(15) . . ?
C1 C2 H2 106.7(15) . . ?
C5 C2 H2 109.1(15) . . ?
Zr C2 H2 162.1(15) . . ?
N3 C3 C4 117.8(2) . . ?
N3 C3 H3 121.8(16) . . ?
C4 C3 H3 120.4(16) . . ?
N4 C4 C3 109.3(2) . . ?
N4 C4 C6 107.7(2) . . ?
C3 C4 C6 109.0(2) . . ?
N4 C4 Zr 46.74(9) . . ?
C3 C4 Zr 85.48(12) . . ?
C6 C4 Zr 78.83(11) . . ?
N4 C4 H4 109.5(16) . . ?
C3 C4 H4 110.7(16) . . ?
C6 C4 H4 110.6(16) . . ?
Zr C4 H4 155.9(16) . . ?
O1 C5 C16 111.4(2) . . ?
O1 C5 C15 109.3(2) . . ?
C16 C5 C15 109.5(2) . . ?
O1 C5 C2 106.4(2) . . ?
C16 C5 C2 110.7(2) . . ?
C15 C5 C2 109.4(2) . . ?
O2 C6 C30 109.7(2) . . ?
O2 C6 C31 110.3(2) . . ?
C30 C6 C31 108.1(2) . . ?
O2 C6 C4 106.5(2) . . ?
C30 C6 C4 109.8(2) . . ?
C31 C6 C4 112.4(2) . . ?
N1 C7 C10 105.5(2) . . ?
N1 C7 C8 106.8(2) . . ?
C10 C7 C8 110.2(2) . . ?
N1 C7 C9 114.2(2) . . ?
C10 C7 C9 110.0(2) . . ?
C8 C7 C9 110.0(2) . . ?
C7 C8 H8A 110.3(22) . . ?
C7 C8 H8B 107.4(19) . . ?
H8A C8 H8B 110.4(29) . . ?
C7 C8 H8C 110.8(19) . . ?
H8A C8 H8C 111.6(28) . . ?
H8B C8 H8C 106.1(26) . . ?
C7 C9 H9A 113.0(20) . . ?
C7 C9 H9B 107.7(21) . . ?
H9A C9 H9B 107.3(27) . . ?
C7 C9 H9C 108.8(20) . . ?
H9A C9 H9C 104.7(27) . . ?
H9B C9 H9C 115.5(29) . . ?
C7 C10 H10A 111.0(18) . . ?
C7 C10 H10B 109.2(18) . . ?
H10A C10 H10B 108.2(24) . . ?
C7 C10 H10C 109.5(18) . . ?
H10A C10 H10C 106.9(25) . . ?
H10B C10 H10C 112.0(25) . . ?
N2 C11 C13 107.1(2) . . ?
N2 C11 C12 110.6(2) . . ?
C13 C11 C12 109.5(2) . . ?
N2 C11 C14 112.1(2) . . ?
C13 C11 C14 107.9(2) . . ?
C12 C11 C14 109.5(2) . . ?
C11 C12 H12A 113.0(23) . . ?
C11 C12 H12B 108.8(19) . . ?
H12A C12 H12B 101.2(29) . . ?
C11 C12 H12C 111.2(21) . . ?
H12A C12 H12C 114.9(30) . . ?
H12B C12 H12C 107.1(28) . . ?
C11 C13 H13A 111.4(19) . . ?
C11 C13 H13B 109.2(20) . . ?
H13A C13 H13B 106.0(28) . . ?
C11 C13 H13C 111.3(20) . . ?
H13A C13 H13C 112.1(28) . . ?
H13B C13 H13C 106.7(27) . . ?
C11 C14 H14A 114.6(17) . . ?
C11 C14 H14B 109.9(19) . . ?
H14A C14 H14B 108.2(25) . . ?
C11 C14 H14C 110.3(18) . . ?
H14A C14 H14C 103.5(24) . . ?
H14B C14 H14C 110.1(25) . . ?
C5 C15 H15A 113.1(19) . . ?
C5 C15 H15B 109.0(18) . . ?
H15A C15 H15B 106.7(25) . . ?
C5 C15 H15C 111.3(18) . . ?
H15A C15 H15C 111.9(25) . . ?
H15B C15 H15C 104.3(25) . . ?
C17 C16 C21 117.9(2) . . ?
C17 C16 C5 121.5(2) . . ?
C21 C16 C5 120.4(2) . . ?
C16 C17 C18 121.1(2) . . ?
C16 C17 H17 118.9(20) . . ?
C18 C17 H17 119.9(20) . . ?
C19 C18 C17 120.0(3) . . ?
C19 C18 H18 120.7(26) . . ?
C17 C18 H18 119.3(26) . . ?
C20 C19 C18 119.8(3) . . ?
C20 C19 H19 122.8(20) . . ?
C18 C19 H19 117.3(20) . . ?
C19 C20 C21 120.1(2) . . ?
C19 C20 H20 118.0(21) . . ?
C21 C20 H20 121.9(21) . . ?
C20 C21 C16 121.1(2) . . ?
C20 C21 H21 120.7(18) . . ?
C16 C21 H21 118.3(18) . . ?
N3 C22 C24 108.0(2) . . ?
N3 C22 C23 114.3(2) . . ?
C24 C22 C23 109.5(2) . . ?
N3 C22 C25 104.7(2) . . ?
C24 C22 C25 109.8(2) . . ?
C23 C22 C25 110.3(2) . . ?
C22 C23 H23A 110.9(18) . . ?
C22 C23 H23B 108.1(18) . . ?
H23A C23 H23B 111.1(25) . . ?
C22 C23 H23C 109.5(17) . . ?
H23A C23 H23C 110.6(24) . . ?
H23B C23 H23C 106.6(24) . . ?
C22 C24 H24A 110.1(18) . . ?
C22 C24 H24B 112.4(18) . . ?
H24A C24 H24B 106.5(25) . . ?
C22 C24 H24C 112.4(16) . . ?
H24A C24 H24C 105.4(24) . . ?
H24B C24 H24C 109.7(24) . . ?
C22 C25 H25A 109.3(18) . . ?
C22 C25 H25B 108.4(17) . . ?
H25A C25 H25B 112.8(24) . . ?
C22 C25 H25C 109.6(17) . . ?
H25A C25 H25C 105.4(24) . . ?
H25B C25 H25C 111.3(24) . . ?
N4 C26 C28 107.4(2) . . ?
N4 C26 C27 110.3(2) . . ?
C28 C26 C27 109.7(2) . . ?
N4 C26 C29 112.8(2) . . ?
C28 C26 C29 107.4(2) . . ?
C27 C26 C29 109.2(2) . . ?
C26 C27 H27A 109.6(20) . . ?
C26 C27 H27B 112.6(23) . . ?
H27A C27 H27B 107.9(30) . . ?
C26 C27 H27C 111.4(23) . . ?
H27A C27 H27C 103.9(30) . . ?
H27B C27 H27C 111.1(32) . . ?
C26 C28 H28A 110.4(21) . . ?
C26 C28 H28B 109.6(24) . . ?
H28A C28 H28B 106.1(31) . . ?
C26 C28 H28C 111.4(18) . . ?
H28A C28 H28C 105.5(27) . . ?
H28B C28 H28C 113.6(30) . . ?
C26 C29 H29A 116.4(21) . . ?
C26 C29 H29B 110.5(19) . . ?
H29A C29 H29B 105.5(27) . . ?
C26 C29 H29C 111.7(17) . . ?
H29A C29 H29C 102.5(26) . . ?
H29B C29 H29C 109.7(25) . . ?
C6 C30 H30A 112.6(18) . . ?
C6 C30 H30B 109.0(17) . . ?
H30A C30 H30B 108.5(25) . . ?
C6 C30 H30C 112.0(15) . . ?
H30A C30 H30C 106.7(24) . . ?
H30B C30 H30C 107.8(23) . . ?
C36 C31 C32 118.3(2) . . ?
C36 C31 C6 120.3(2) . . ?
C32 C31 C6 121.2(2) . . ?
C33 C32 C31 120.5(2) . . ?
C33 C32 H32 120.4(19) . . ?
C31 C32 H32 119.1(19) . . ?
C34 C33 C32 120.7(2) . . ?
C34 C33 H33 118.9(21) . . ?
C32 C33 H33 120.3(21) . . ?
C33 C34 C35 119.3(2) . . ?
C33 C34 H34 122.1(19) . . ?
C35 C34 H34 118.4(19) . . ?
C34 C35 C36 120.1(2) . . ?
C34 C35 H35 119.9(18) . . ?
C36 C35 H35 119.9(18) . . ?
C31 C36 C35 121.0(2) . . ?
C31 C36 H36 118.1(19) . . ?
C35 C36 H36 120.8(19) . . ?

loop_
_geom_bond_atom_site_label_1
_geom_bond_atom_site_label_2
_geom_bond_distance
_geom_bond_site_symmetry_2
_geom_bond_publ_flag
Zr O2 2.034(2) . ?
Zr O1 2.0409(15) . ?
Zr N2 2.089(2) . ?
Zr N4 2.093(2) . ?
Zr N1 2.521(2) . ?
Zr N3 2.529(2) . ?
Zr C4 2.807(2) . ?
Zr C2 2.809(2) . ?
O1 C5 1.409(2) . ?
O2 C6 1.413(2) . ?
N1 C1 1.264(3) . ?
N1 C7 1.490(3) . ?
N2 C2 1.468(3) . ?
N2 C11 1.480(3) . ?
N3 C3 1.266(3) . ?
N3 C22 1.492(3) . ?
N4 C26 1.471(3) . ?
N4 C4 1.476(3) . ?
C1 C2 1.520(3) . ?
C1 H1 0.92(3) . ?
C2 C5 1.573(3) . ?
C2 H2 0.97(3) . ?
C3 C4 1.516(3) . ?
C3 H3 0.96(3) . ?
C4 C6 1.565(3) . ?
C4 H4 0.97(3) . ?
C5 C16 1.524(3) . ?
C5 C15 1.532(3) . ?
C6 C30 1.525(3) . ?
C6 C31 1.534(3) . ?
C7 C10 1.524(3) . ?
C7 C8 1.526(3) . ?
C7 C9 1.526(3) . ?
C8 H8A 0.95(4) . ?
C8 H8B 0.99(4) . ?
C8 H8C 1.01(3) . ?
C9 H9A 1.02(4) . ?
C9 H9B 0.96(4) . ?
C9 H9C 0.95(3) . ?
C10 H10A 1.01(3) . ?
C10 H10B 1.01(3) . ?
C10 H10C 0.99(3) . ?
C11 C13 1.527(3) . ?
C11 C12 1.532(3) . ?
C11 C14 1.537(3) . ?
C12 H12A 0.96(4) . ?
C12 H12B 1.04(4) . ?
C12 H12C 0.92(3) . ?
C13 H13A 1.04(4) . ?
C13 H13B 0.93(3) . ?
C13 H13C 0.99(3) . ?
C14 H14A 0.98(3) . ?
C14 H14B 0.96(3) . ?
C14 H14C 0.97(3) . ?
C15 H15A 1.01(3) . ?
C15 H15B 0.95(3) . ?
C15 H15C 0.94(3) . ?
C16 C17 1.377(3) . ?
C16 C21 1.403(3) . ?
C17 C18 1.387(4) . ?
C17 H17 1.02(4) . ?
C18 C19 1.389(4) . ?
C18 H18 0.94(4) . ?
C19 C20 1.366(4) . ?
C19 H19 0.96(3) . ?
C20 C21 1.384(3) . ?
C20 H20 0.97(4) . ?
C21 H21 0.96(3) . ?
C22 C24 1.522(3) . ?
C22 C23 1.529(3) . ?
C22 C25 1.530(3) . ?
C23 H23A 1.00(3) . ?
C23 H23B 0.98(3) . ?
C23 H23C 1.02(3) . ?
C24 H24A 0.96(3) . ?
C24 H24B 0.99(3) . ?
C24 H24C 0.97(3) . ?
C25 H25A 0.95(3) . ?
C25 H25B 0.98(3) . ?
C25 H25C 1.02(3) . ?
C26 C28 1.526(4) . ?
C26 C27 1.533(4) . ?
C26 C29 1.538(4) . ?
C27 H27A 1.00(4) . ?
C27 H27B 0.99(4) . ?
C27 H27C 0.94(4) . ?
C28 H28A 0.93(4) . ?
C28 H28B 0.96(4) . ?
C28 H28C 1.02(3) . ?
C29 H29A 0.94(3) . ?
C29 H29B 0.95(3) . ?
C29 H29C 0.98(3) . ?
C30 H30A 0.96(3) . ?
C30 H30B 0.98(3) . ?
C30 H30C 0.98(3) . ?
C31 C36 1.387(3) . ?
C31 C32 1.400(3) . ?
C32 C33 1.384(3) . ?
C32 H32 0.95(3) . ?
C33 C34 1.381(4) . ?
C33 H33 0.98(4) . ?
C34 C35 1.388(4) . ?
C34 H34 0.94(3) . ?
C35 C36 1.387(3) . ?
C35 H35 0.97(3) . ?
C36 H36 1.00(3) . ?
